data_4103920
loop_
_publ_author_name
'William Clegg'
'Ben Conway'
'Eva Hevia'
'Matthew D. McCall'
'Luca Russo'
'Robert E. Mulvey'

_publ_section_title
;
 Closer Insight into the Reactivity of TMP-Dialkyl Zincates in Directed
 ortho-Zincation of Anisole: Experimental Evidence of Amido Basicity and
 Structural Elucidation of Key Reaction Intermediates
;
_journal_name_full 'Journal of the American Chemical Society'
_journal_page_first 2375
_journal_page_last 2384
_journal_paper_doi 10.1021/ja8087168
_journal_volume 131
_journal_year 2009
_chemical_formula_moiety 'C24 H48 Li N3 O Zn'
_chemical_formula_sum 'C24 H48 Li N3 O Zn'
_chemical_formula_weight 466.96
_chemical_name_systematic
;
 ?
;
_space_group_IT_number 19
_symmetry_cell_setting orthorhombic
_symmetry_space_group_name_Hall 'P 2ac 2ab'
_symmetry_space_group_name_H-M 'P 21 21 21'
_atom_sites_solution_hydrogens geom
_atom_sites_solution_primary direct
_atom_sites_solution_secondary difmap
_audit_creation_method SHELXL-97
_cell_angle_alpha 90.00
_cell_angle_beta 90.00
_cell_angle_gamma 90.00
_cell_formula_units_Z 4
_cell_length_a 12.0463(3)
_cell_length_b 14.9178(5)
_cell_length_c 15.5281(4)
_cell_measurement_reflns_used 6916
_cell_measurement_temperature 150(2)
_cell_measurement_theta_max 29.43
_cell_measurement_theta_min 2.95
_cell_volume 2790.47(14)
_computing_cell_refinement CrysAlisPro
_computing_data_collection CrysAlisPro
_computing_data_reduction CrysAlisPro
_computing_molecular_graphics Mercury
_computing_publication_material 'SHELXTL and local programs'
_computing_structure_refinement SHELXTL
_computing_structure_solution SHELXTL
_diffrn_ambient_temperature 150(2)
_diffrn_detector_area_resol_mean 10.3968
_diffrn_measured_fraction_theta_full 0.973
_diffrn_measured_fraction_theta_max 0.852
_diffrn_measurement_device_type 'Oxford Diffraction Gemini A Ultra diffractometer'
_diffrn_measurement_method 'thin-slice \w scans'
_diffrn_radiation_monochromator none
_diffrn_radiation_source 'sealed tube with Enhance optics'
_diffrn_radiation_type MoK\a
_diffrn_radiation_wavelength 0.71073
_diffrn_reflns_av_R_equivalents 0.0270
_diffrn_reflns_av_sigmaI/netI 0.0668
_diffrn_reflns_limit_h_max 16
_diffrn_reflns_limit_h_min -15
_diffrn_reflns_limit_k_max 16
_diffrn_reflns_limit_k_min -20
_diffrn_reflns_limit_l_max 20
_diffrn_reflns_limit_l_min -18
_diffrn_reflns_number 12878
_diffrn_reflns_theta_full 25.00
_diffrn_reflns_theta_max 29.44
_diffrn_reflns_theta_min 6.83
_diffrn_standards_number 0
_exptl_absorpt_coefficient_mu 0.897
_exptl_absorpt_correction_T_max 0.800
_exptl_absorpt_correction_T_min 0.699
_exptl_absorpt_correction_type multi-scan
_exptl_absorpt_process_details Scalepack
_exptl_crystal_colour colourless
_exptl_crystal_density_diffrn 1.112
_exptl_crystal_density_method 'not measured'
_exptl_crystal_description prism
_exptl_crystal_F_000 1016
_exptl_crystal_size_max 0.43
_exptl_crystal_size_mid 0.39
_exptl_crystal_size_min 0.26
_refine_diff_density_max 0.492
_refine_diff_density_min -0.389
_refine_diff_density_rms 0.040
_refine_ls_abs_structure_details 'Flack H D (1983), Acta Cryst. A39, 876-881'
_refine_ls_abs_structure_Flack 0.013(13)
_refine_ls_extinction_method none
_refine_ls_goodness_of_fit_ref 0.933
_refine_ls_hydrogen_treatment constr
_refine_ls_matrix_type full
_refine_ls_number_parameters 456
_refine_ls_number_reflns 6292
_refine_ls_number_restraints 1123
_refine_ls_restrained_S_all 1.012
_refine_ls_R_factor_all 0.0619
_refine_ls_R_factor_gt 0.0375
_refine_ls_shift/su_max 0.001
_refine_ls_shift/su_mean 0.000
_refine_ls_structure_factor_coef Fsqd
_refine_ls_weighting_details 'calc w=1/[\s^2^(Fo^2^)+(0.0424P)^2^+0.0000P] where P=(Fo^2^+2Fc^2^)/3'
_refine_ls_weighting_scheme calc
_refine_ls_wR_factor_gt 0.0748
_refine_ls_wR_factor_ref 0.0782
_reflns_number_gt 4397
_reflns_number_total 6292
_reflns_threshold_expression I>2\s(I)
_cod_data_source_file ja8087168_si_001_3.cif
_cod_data_source_block rem487
_cod_database_code 4103920

loop_
_symmetry_equiv_pos_as_xyz
'x, y, z'
'-x+1/2, -y, z+1/2'
'x+1/2, -y+1/2, -z'
'-x, y+1/2, -z+1/2'

loop_
_atom_site_label
_atom_site_type_symbol
_atom_site_fract_x
_atom_site_fract_y
_atom_site_fract_z
_atom_site_U_iso_or_equiv
_atom_site_adp_type
_atom_site_occupancy
_atom_site_symmetry_multiplicity
_atom_site_calc_flag
_atom_site_refinement_flags
_atom_site_disorder_assembly
_atom_site_disorder_group
Zn Zn 0.65293(2) 0.43095(2) 0.020286(18) 0.04092(10) Uani 1 1 d U . .
Li Li 0.3504(4) 0.6033(3) -0.1468(2) 0.0374(8) Uani 1 1 d U . .
O O 0.40823(16) 0.51618(12) -0.06660(12) 0.0462(5) Uani 1 1 d U A .
N1 N 0.4284(3) 0.7304(3) -0.1518(2) 0.0475(12) Uani 0.661(3) 1 d PDU A 1
N1A N 0.4267(5) 0.7199(6) -0.1669(4) 0.052(2) Uani 0.339(3) 1 d PDU A 2
N2 N 0.3764(4) 0.5959(2) -0.2822(3) 0.0565(13) Uani 0.661(3) 1 d PDU A 1
N2A N 0.3401(6) 0.5709(6) -0.2729(6) 0.0516(18) Uani 0.339(3) 1 d PDU A 2
N3 N 0.1817(4) 0.5933(3) -0.1755(3) 0.0621(13) Uani 0.661(3) 1 d PDU A 1
N3A N 0.1750(6) 0.5876(4) -0.1341(4) 0.0463(18) Uani 0.339(3) 1 d PDU A 2
C1 C 0.6598(10) 0.3127(7) 0.0866(7) 0.0524(17) Uani 0.610(5) 1 d PDU B 1
C2 C 0.7466(6) 0.2497(5) 0.0466(5) 0.100(2) Uani 0.610(5) 1 d PDU B 1
H2A H 0.7265 0.2371 -0.0134 0.150 Uiso 0.610(5) 1 calc PR B 1
H2B H 0.7488 0.1935 0.0792 0.150 Uiso 0.610(5) 1 calc PR B 1
H2C H 0.8198 0.2783 0.0485 0.150 Uiso 0.610(5) 1 calc PR B 1
C3 C 0.6857(6) 0.3321(5) 0.1782(4) 0.086(2) Uani 0.610(5) 1 d PDU B 1
H3A H 0.7554 0.3657 0.1817 0.129 Uiso 0.610(5) 1 calc PR B 1
H3B H 0.6931 0.2757 0.2099 0.129 Uiso 0.610(5) 1 calc PR B 1
H3C H 0.6256 0.3678 0.2034 0.129 Uiso 0.610(5) 1 calc PR B 1
C4 C 0.5486(5) 0.2617(4) 0.0835(4) 0.0692(17) Uani 0.610(5) 1 d PDU B 1
H4A H 0.5305 0.2470 0.0237 0.104 Uiso 0.610(5) 1 calc PR B 1
H4B H 0.4898 0.2994 0.1079 0.104 Uiso 0.610(5) 1 calc PR B 1
H4C H 0.5549 0.2063 0.1171 0.104 Uiso 0.610(5) 1 calc PR B 1
C1A C 0.6593(15) 0.3148(10) 0.0879(11) 0.056(3) Uani 0.390(5) 1 d PDU B 2
C2A C 0.5678(9) 0.3146(8) 0.1572(7) 0.089(3) Uani 0.390(5) 1 d PDU B 2
H2A1 H 0.5789 0.3653 0.1964 0.134 Uiso 0.390(5) 1 calc PR B 2
H2A2 H 0.5711 0.2584 0.1898 0.134 Uiso 0.390(5) 1 calc PR B 2
H2A3 H 0.4950 0.3199 0.1295 0.134 Uiso 0.390(5) 1 calc PR B 2
C3A C 0.6440(10) 0.2358(5) 0.0310(6) 0.076(2) Uani 0.390(5) 1 d PDU B 2
H3A1 H 0.5750 0.2425 -0.0018 0.115 Uiso 0.390(5) 1 calc PR B 2
H3A2 H 0.6401 0.1813 0.0661 0.115 Uiso 0.390(5) 1 calc PR B 2
H3A3 H 0.7068 0.2314 -0.0089 0.115 Uiso 0.390(5) 1 calc PR B 2
C4A C 0.7696(8) 0.3044(7) 0.1366(7) 0.082(3) Uani 0.390(5) 1 d PDU B 2
H4A1 H 0.7812 0.3566 0.1738 0.123 Uiso 0.390(5) 1 calc PR B 2
H4A2 H 0.8307 0.3001 0.0951 0.123 Uiso 0.390(5) 1 calc PR B 2
H4A3 H 0.7673 0.2499 0.1718 0.123 Uiso 0.390(5) 1 calc PR B 2
C5 C 0.7725(7) 0.4759(6) -0.0553(5) 0.0580(19) Uani 0.552(8) 1 d PU B 1
C6 C 0.8788(5) 0.4806(5) -0.0022(4) 0.074(2) Uani 0.552(8) 1 d PU B 1
H6A H 0.8674 0.5204 0.0472 0.111 Uiso 0.552(8) 1 calc PR B 1
H6B H 0.9392 0.5040 -0.0380 0.111 Uiso 0.552(8) 1 calc PR B 1
H6C H 0.8982 0.4205 0.0183 0.111 Uiso 0.552(8) 1 calc PR B 1
C7 C 0.7451(9) 0.5737(7) -0.0856(6) 0.086(2) Uani 0.552(8) 1 d PU B 1
H7A H 0.7377 0.6128 -0.0351 0.129 Uiso 0.552(8) 1 calc PR B 1
H7B H 0.6753 0.5736 -0.1180 0.129 Uiso 0.552(8) 1 calc PR B 1
H7C H 0.8051 0.5958 -0.1225 0.129 Uiso 0.552(8) 1 calc PR B 1
C8 C 0.7892(9) 0.4170(8) -0.1323(6) 0.085(3) Uani 0.552(8) 1 d PU B 1
H8A H 0.7218 0.4174 -0.1677 0.127 Uiso 0.552(8) 1 calc PR B 1
H8B H 0.8048 0.3557 -0.1133 0.127 Uiso 0.552(8) 1 calc PR B 1
H8C H 0.8518 0.4395 -0.1663 0.127 Uiso 0.552(8) 1 calc PR B 1
C5A C 0.7489(7) 0.4690(7) -0.0898(6) 0.047(2) Uani 0.448(8) 1 d PDU B 2
C6A C 0.6778(6) 0.4788(5) -0.1714(4) 0.064(2) Uani 0.448(8) 1 d PDU B 2
H6A1 H 0.6456 0.4205 -0.1865 0.096 Uiso 0.448(8) 1 calc PR B 2
H6A2 H 0.7244 0.5001 -0.2190 0.096 Uiso 0.448(8) 1 calc PR B 2
H6A3 H 0.6181 0.5220 -0.1608 0.096 Uiso 0.448(8) 1 calc PR B 2
C7A C 0.7985(7) 0.5580(6) -0.0709(6) 0.059(2) Uani 0.448(8) 1 d PDU B 2
H7A1 H 0.7722 0.5792 -0.0148 0.089 Uiso 0.448(8) 1 calc PR B 2
H7A2 H 0.7766 0.6008 -0.1157 0.089 Uiso 0.448(8) 1 calc PR B 2
H7A3 H 0.8796 0.5528 -0.0698 0.089 Uiso 0.448(8) 1 calc PR B 2
C8A C 0.8412(8) 0.4020(6) -0.1124(6) 0.062(2) Uani 0.448(8) 1 d PDU B 2
H8A1 H 0.8187 0.3417 -0.0947 0.092 Uiso 0.448(8) 1 calc PR B 2
H8A2 H 0.9096 0.4189 -0.0823 0.092 Uiso 0.448(8) 1 calc PR B 2
H8A3 H 0.8542 0.4029 -0.1747 0.092 Uiso 0.448(8) 1 calc PR B 2
C9 C 0.5340(2) 0.52155(17) 0.05701(15) 0.0402(6) Uani 1 1 d U A .
C10 C 0.4387(2) 0.54933(15) 0.01508(17) 0.0413(6) Uani 1 1 d U . .
C11 C 0.3655(3) 0.61388(19) 0.04543(17) 0.0613(9) Uani 1 1 d U A .
H11 H 0.3009 0.6290 0.0134 0.074 Uiso 1 1 calc R . .
C12 C 0.3878(4) 0.6557(2) 0.1227(2) 0.0746(11) Uani 1 1 d U . .
H12 H 0.3395 0.7008 0.1443 0.090 Uiso 1 1 calc R A .
C13 C 0.4796(4) 0.6316(2) 0.1674(2) 0.0729(10) Uani 1 1 d U A .
H13 H 0.4960 0.6600 0.2206 0.088 Uiso 1 1 calc R . .
C14 C 0.5498(3) 0.5656(2) 0.13576(17) 0.0600(8) Uani 1 1 d U . .
H14 H 0.6124 0.5493 0.1696 0.072 Uiso 1 1 calc R A .
C15 C 0.4403(4) 0.4266(2) -0.0862(2) 0.0855(12) Uani 1 1 d U . .
H15A H 0.5203 0.4247 -0.0976 0.128 Uiso 1 1 calc R A .
H15B H 0.3999 0.4059 -0.1372 0.128 Uiso 1 1 calc R . .
H15C H 0.4229 0.3876 -0.0372 0.128 Uiso 1 1 calc R . .
C16 C 0.5150(5) 0.7465(4) -0.0858(4) 0.0863(19) Uani 0.661(3) 1 d PDU A 1
H16A H 0.5699 0.6981 -0.0878 0.130 Uiso 0.661(3) 1 calc PR A 1
H16B H 0.4805 0.7481 -0.0286 0.130 Uiso 0.661(3) 1 calc PR A 1
H16C H 0.5517 0.8039 -0.0972 0.130 Uiso 0.661(3) 1 calc PR A 1
C17 C 0.3434(5) 0.8022(5) -0.1508(4) 0.0646(18) Uani 0.661(3) 1 d PDU A 1
H17A H 0.2864 0.7891 -0.1941 0.097 Uiso 0.661(3) 1 calc PR A 1
H17B H 0.3785 0.8598 -0.1640 0.097 Uiso 0.661(3) 1 calc PR A 1
H17C H 0.3090 0.8050 -0.0937 0.097 Uiso 0.661(3) 1 calc PR A 1
C18 C 0.4809(4) 0.7264(3) -0.2372(3) 0.0571(12) Uani 0.661(3) 1 d PDU A 1
H18A H 0.5482 0.6885 -0.2339 0.068 Uiso 0.661(3) 1 calc PR A 1
H18B H 0.5040 0.7874 -0.2546 0.068 Uiso 0.661(3) 1 calc PR A 1
C19 C 0.4045(5) 0.6893(3) -0.3031(3) 0.0625(14) Uani 0.661(3) 1 d PDU A 1
H19A H 0.3359 0.7258 -0.3052 0.075 Uiso 0.661(3) 1 calc PR A 1
H19B H 0.4403 0.6919 -0.3604 0.075 Uiso 0.661(3) 1 calc PR A 1
C20 C 0.4626(7) 0.5333(4) -0.3150(4) 0.0914(19) Uani 0.661(3) 1 d PDU A 1
H20A H 0.4429 0.4717 -0.2990 0.137 Uiso 0.661(3) 1 calc PR A 1
H20B H 0.5347 0.5487 -0.2898 0.137 Uiso 0.661(3) 1 calc PR A 1
H20C H 0.4669 0.5380 -0.3779 0.137 Uiso 0.661(3) 1 calc PR A 1
C21 C 0.2680(5) 0.5701(5) -0.3177(3) 0.0769(15) Uani 0.661(3) 1 d PDU A 1
H21A H 0.2612 0.5040 -0.3168 0.092 Uiso 0.661(3) 1 calc PR A 1
H21B H 0.2634 0.5900 -0.3784 0.092 Uiso 0.661(3) 1 calc PR A 1
C22 C 0.1746(5) 0.6098(4) -0.2686(3) 0.0869(17) Uani 0.661(3) 1 d PDU A 1
H22A H 0.1733 0.6753 -0.2788 0.104 Uiso 0.661(3) 1 calc PR A 1
H22B H 0.1040 0.5847 -0.2905 0.104 Uiso 0.661(3) 1 calc PR A 1
C23 C 0.1575(5) 0.4984(3) -0.1541(4) 0.0736(15) Uani 0.661(3) 1 d PDU A 1
H23A H 0.2122 0.4596 -0.1822 0.110 Uiso 0.661(3) 1 calc PR A 1
H23B H 0.0829 0.4829 -0.1743 0.110 Uiso 0.661(3) 1 calc PR A 1
H23C H 0.1616 0.4901 -0.0916 0.110 Uiso 0.661(3) 1 calc PR A 1
C24 C 0.1044(9) 0.6461(6) -0.1211(7) 0.104(3) Uani 0.661(3) 1 d PDU A 1
H24A H 0.1222 0.7100 -0.1262 0.156 Uiso 0.661(3) 1 calc PR A 1
H24B H 0.1119 0.6274 -0.0609 0.156 Uiso 0.661(3) 1 calc PR A 1
H24C H 0.0280 0.6359 -0.1404 0.156 Uiso 0.661(3) 1 calc PR A 1
C16A C 0.5468(6) 0.7116(7) -0.1477(7) 0.067(2) Uani 0.339(3) 1 d PDU A 2
H16D H 0.5895 0.7187 -0.2009 0.100 Uiso 0.339(3) 1 calc PR A 2
H16E H 0.5617 0.6524 -0.1228 0.100 Uiso 0.339(3) 1 calc PR A 2
H16F H 0.5686 0.7582 -0.1065 0.100 Uiso 0.339(3) 1 calc PR A 2
C17A C 0.3783(9) 0.7996(10) -0.1239(7) 0.052(3) Uani 0.339(3) 1 d PDU A 2
H17D H 0.2990 0.8035 -0.1376 0.078 Uiso 0.339(3) 1 calc PR A 2
H17E H 0.4160 0.8538 -0.1443 0.078 Uiso 0.339(3) 1 calc PR A 2
H17F H 0.3878 0.7942 -0.0615 0.078 Uiso 0.339(3) 1 calc PR A 2
C18A C 0.4113(10) 0.7272(6) -0.2604(4) 0.0668(19) Uani 0.339(3) 1 d PDU A 2
H18C H 0.4694 0.7671 -0.2842 0.080 Uiso 0.339(3) 1 calc PR A 2
H18D H 0.3384 0.7554 -0.2720 0.080 Uiso 0.339(3) 1 calc PR A 2
C19A C 0.4164(10) 0.6398(7) -0.3056(7) 0.066(2) Uani 0.339(3) 1 d PDU A 2
H19C H 0.4002 0.6498 -0.3674 0.079 Uiso 0.339(3) 1 calc PR A 2
H19D H 0.4932 0.6165 -0.3015 0.079 Uiso 0.339(3) 1 calc PR A 2
C20A C 0.3876(10) 0.4844(8) -0.3029(7) 0.071(3) Uani 0.339(3) 1 d PDU A 2
H20D H 0.3411 0.4348 -0.2826 0.106 Uiso 0.339(3) 1 calc PR A 2
H20E H 0.4629 0.4775 -0.2799 0.106 Uiso 0.339(3) 1 calc PR A 2
H20F H 0.3903 0.4838 -0.3660 0.106 Uiso 0.339(3) 1 calc PR A 2
C21A C 0.2201(6) 0.5770(8) -0.2890(5) 0.0507(18) Uani 0.339(3) 1 d PDU A 2
H21C H 0.2010 0.5441 -0.3423 0.061 Uiso 0.339(3) 1 calc PR A 2
H21D H 0.1982 0.6405 -0.2965 0.061 Uiso 0.339(3) 1 calc PR A 2
C22A C 0.1599(9) 0.5377(6) -0.2148(4) 0.0639(18) Uani 0.339(3) 1 d PDU A 2
H22C H 0.0797 0.5354 -0.2286 0.077 Uiso 0.339(3) 1 calc PR A 2
H22D H 0.1857 0.4753 -0.2062 0.077 Uiso 0.339(3) 1 calc PR A 2
C23A C 0.1378(9) 0.5317(6) -0.0606(4) 0.077(3) Uani 0.339(3) 1 d PDU A 2
H23D H 0.1639 0.4700 -0.0687 0.116 Uiso 0.339(3) 1 calc PR A 2
H23E H 0.0566 0.5322 -0.0577 0.116 Uiso 0.339(3) 1 calc PR A 2
H23F H 0.1684 0.5559 -0.0070 0.116 Uiso 0.339(3) 1 calc PR A 2
C24A C 0.1112(15) 0.6725(6) -0.1388(8) 0.075(4) Uani 0.339(3) 1 d PDU A 2
H24D H 0.1589 0.7201 -0.1616 0.113 Uiso 0.339(3) 1 calc PR A 2
H24E H 0.0855 0.6890 -0.0810 0.113 Uiso 0.339(3) 1 calc PR A 2
H24F H 0.0471 0.6644 -0.1768 0.113 Uiso 0.339(3) 1 calc PR A 2

loop_
_atom_site_aniso_label
_atom_site_aniso_U_11
_atom_site_aniso_U_22
_atom_site_aniso_U_33
_atom_site_aniso_U_23
_atom_site_aniso_U_13
_atom_site_aniso_U_12
Zn 0.03842(14) 0.04284(17) 0.04150(15) 0.00650(14) 0.00248(14) -0.00139(16)
Li 0.0388(18) 0.0329(19) 0.0406(18) -0.0042(15) -0.0042(19) 0.0076(19)
O 0.0583(11) 0.0357(10) 0.0447(10) -0.0010(8) -0.0021(9) 0.0151(9)
N1 0.063(2) 0.038(2) 0.041(2) 0.0035(19) -0.0038(19) -0.014(2)
N1A 0.066(4) 0.038(4) 0.051(4) 0.005(3) 0.003(4) -0.003(3)
N2 0.081(3) 0.045(3) 0.044(2) -0.009(2) -0.005(2) -0.011(2)
N2A 0.057(4) 0.056(4) 0.041(3) -0.013(3) -0.003(3) -0.002(4)
N3 0.042(2) 0.047(2) 0.098(3) -0.001(3) -0.006(2) -0.0014(17)
N3A 0.033(3) 0.045(4) 0.061(4) -0.012(3) -0.004(3) 0.005(3)
C1 0.064(3) 0.045(3) 0.048(3) 0.015(3) 0.009(3) 0.006(3)
C2 0.103(4) 0.081(4) 0.116(5) 0.047(3) 0.026(4) 0.036(4)
C3 0.091(5) 0.101(4) 0.065(3) 0.042(3) -0.020(3) -0.021(4)
C4 0.085(4) 0.060(3) 0.063(3) 0.021(3) -0.008(3) -0.007(3)
C1A 0.066(5) 0.047(4) 0.053(5) 0.014(4) 0.002(4) 0.008(4)
C2A 0.110(6) 0.080(6) 0.078(5) 0.031(4) 0.017(5) -0.002(5)
C3A 0.096(6) 0.050(4) 0.084(5) 0.014(4) -0.016(5) -0.002(4)
C4A 0.097(5) 0.062(5) 0.087(5) 0.007(4) -0.043(5) 0.024(5)
C5 0.058(4) 0.065(4) 0.052(4) -0.004(3) 0.013(3) -0.024(3)
C6 0.053(3) 0.082(4) 0.087(5) -0.022(3) 0.011(3) -0.025(3)
C7 0.084(5) 0.081(4) 0.092(5) 0.031(4) 0.015(4) -0.030(4)
C8 0.085(6) 0.114(5) 0.056(4) -0.012(4) 0.034(4) -0.015(5)
C5A 0.036(4) 0.058(4) 0.046(4) 0.007(4) 0.008(3) -0.001(3)
C6A 0.062(5) 0.084(5) 0.046(3) 0.013(3) -0.001(3) -0.010(4)
C7A 0.042(4) 0.058(4) 0.078(5) 0.002(4) 0.005(4) -0.009(4)
C8A 0.050(4) 0.078(5) 0.057(5) -0.006(3) 0.014(4) 0.008(4)
C9 0.0637(17) 0.0290(14) 0.0278(11) 0.0042(10) 0.0090(12) -0.0041(13)
C10 0.0656(15) 0.0260(13) 0.0324(11) 0.0048(11) 0.0118(13) 0.0057(11)
C11 0.093(2) 0.0435(16) 0.0469(15) 0.0104(12) 0.0149(16) 0.0285(17)
C12 0.136(3) 0.0407(18) 0.0470(16) 0.0056(14) 0.0338(19) 0.027(2)
C13 0.143(3) 0.0362(18) 0.0400(16) -0.0054(14) 0.015(2) -0.006(2)
C14 0.099(2) 0.0434(17) 0.0373(13) 0.0006(15) -0.0013(15) -0.006(2)
C15 0.122(3) 0.0463(19) 0.088(2) -0.027(2) -0.055(2) 0.032(2)
C16 0.103(4) 0.085(4) 0.071(3) 0.016(3) -0.028(3) -0.054(3)
C17 0.097(5) 0.038(3) 0.058(3) -0.009(3) 0.010(3) -0.002(3)
C18 0.068(3) 0.048(2) 0.055(2) 0.011(2) 0.010(2) -0.013(2)
C19 0.113(3) 0.039(3) 0.035(2) 0.005(2) 0.003(2) -0.007(3)
C20 0.137(5) 0.063(4) 0.074(3) -0.011(3) 0.052(4) -0.001(3)
C21 0.100(4) 0.077(3) 0.054(3) 0.012(3) -0.031(3) -0.017(3)
C22 0.071(3) 0.085(3) 0.105(3) 0.022(3) -0.049(3) -0.016(3)
C23 0.047(3) 0.062(3) 0.112(4) 0.015(3) -0.005(3) -0.010(3)
C24 0.060(4) 0.075(4) 0.177(6) 0.003(4) 0.010(4) 0.021(4)
C16A 0.059(4) 0.061(5) 0.080(5) 0.012(5) 0.010(4) -0.010(4)
C17A 0.063(6) 0.028(4) 0.066(6) -0.002(5) -0.005(5) -0.001(4)
C18A 0.092(4) 0.052(4) 0.057(3) 0.011(3) 0.002(4) -0.007(4)
C19A 0.086(4) 0.066(4) 0.045(3) -0.003(4) 0.013(3) 0.001(4)
C20A 0.071(6) 0.080(5) 0.061(5) -0.038(5) -0.004(5) 0.020(5)
C21A 0.048(4) 0.062(4) 0.042(3) -0.026(3) -0.005(3) 0.024(3)
C22A 0.049(3) 0.066(4) 0.077(4) -0.008(3) -0.013(3) 0.004(3)
C23A 0.059(5) 0.088(6) 0.085(5) 0.019(5) 0.004(5) -0.012(5)
C24A 0.044(5) 0.067(6) 0.115(7) 0.005(5) 0.004(5) 0.032(5)

loop_
_atom_type_symbol
_atom_type_description
_atom_type_scat_dispersion_real
_atom_type_scat_dispersion_imag
_atom_type_scat_source
C C 0.0033 0.0016 'International Tables Vol C Tables 4.2.6.8 and 6.1.1.4'
H H 0.0000 0.0000 'International Tables Vol C Tables 4.2.6.8 and 6.1.1.4'
Li Li -0.0003 0.0001 'International Tables Vol C Tables 4.2.6.8 and 6.1.1.4'
N N 0.0061 0.0033 'International Tables Vol C Tables 4.2.6.8 and 6.1.1.4'
O O 0.0106 0.0060 'International Tables Vol C Tables 4.2.6.8 and 6.1.1.4'
Zn Zn 0.2839 1.4301 'International Tables Vol C Tables 4.2.6.8 and 6.1.1.4'

loop_
_geom_angle_atom_site_label_1
_geom_angle_atom_site_label_2
_geom_angle_atom_site_label_3
_geom_angle
C1 Zn C5 124.2(5)
C1 Zn C5A 127.5(4)
C1 Zn C9 117.2(3)
C1A Zn C5 124.8(5)
C1A Zn C5A 128.3(6)
C1A Zn C9 116.5(5)
C5 Zn C9 116.8(3)
C5A Zn C9 115.1(3)
O Li N1 117.8(2)
O Li N1A 121.5(3)
O Li N2 123.3(2)
O Li N2A 119.1(3)
O Li N3 116.2(2)
O Li N3A 103.0(3)
N1 Li N2 86.8(2)
N1 Li N3 119.2(2)
N1A Li N2A 94.9(3)
N1A Li N3A 124.5(3)
N2 Li N3 85.9(2)
N2A Li N3A 90.1(3)
Li O C10 115.99(17)
Li O C15 126.3(2)
C10 O C15 116.8(2)
Li N1 C16 115.6(3)
Li N1 C17 109.8(4)
Li N1 C18 100.8(3)
C16 N1 C17 111.2(4)
C16 N1 C18 109.2(4)
C17 N1 C18 109.6(3)
Li N1A C16A 110.2(6)
Li N1A C17A 116.6(6)
Li N1A C18A 99.3(5)
C16A N1A C17A 111.2(4)
C16A N1A C18A 109.2(4)
C17A N1A C18A 109.6(3)
Li N2 C19 101.7(3)
Li N2 C20 118.3(4)
Li N2 C21 104.7(3)
C19 N2 C20 111.0(5)
C19 N2 C21 111.7(4)
C20 N2 C21 109.1(5)
Li N2A C19A 97.5(6)
Li N2A C20A 119.1(7)
Li N2A C21A 102.1(5)
C19A N2A C20A 104.9(9)
C19A N2A C21A 120.9(10)
C20A N2A C21A 112.3(8)
Li N3 C22 104.7(3)
Li N3 C23 102.2(4)
Li N3 C24 116.9(6)
C22 N3 C23 111.7(5)
C22 N3 C24 115.8(6)
C23 N3 C24 104.9(5)
Li N3A C22A 95.7(5)
Li N3A C23A 115.6(6)
Li N3A C24A 114.5(7)
C22A N3A C23A 109.4(3)
C22A N3A C24A 109.1(4)
C23A N3A C24A 111.2(4)
Zn C1 C2 110.6(6)
Zn C1 C3 108.8(6)
Zn C1 C4 112.1(7)
C2 C1 C3 111.3(9)
C2 C1 C4 106.1(8)
C3 C1 C4 107.9(7)
C1 C2 H2A 109.5
C1 C2 H2B 109.5
C1 C2 H2C 109.5
H2A C2 H2B 109.5
H2A C2 H2C 109.5
H2B C2 H2C 109.5
C1 C3 H3A 109.5
C1 C3 H3B 109.5
C1 C3 H3C 109.5
H3A C3 H3B 109.5
H3A C3 H3C 109.5
H3B C3 H3C 109.5
C1 C4 H4A 109.5
C1 C4 H4B 109.5
C1 C4 H4C 109.5
H4A C4 H4B 109.5
H4A C4 H4C 109.5
H4B C4 H4C 109.5
Zn C1A C2A 109.6(9)
Zn C1A C3A 111.4(9)
Zn C1A C4A 111.9(10)
C2A C1A C3A 109.0(12)
C2A C1A C4A 106.0(11)
C3A C1A C4A 108.7(11)
C1A C2A H2A1 109.5
C1A C2A H2A2 109.5
C1A C2A H2A3 109.5
H2A1 C2A H2A2 109.5
H2A1 C2A H2A3 109.5
H2A2 C2A H2A3 109.5
C1A C3A H3A1 109.5
C1A C3A H3A2 109.5
C1A C3A H3A3 109.5
H3A1 C3A H3A2 109.5
H3A1 C3A H3A3 109.5
H3A2 C3A H3A3 109.5
C1A C4A H4A1 109.5
C1A C4A H4A2 109.5
C1A C4A H4A3 109.5
H4A1 C4A H4A2 109.5
H4A1 C4A H4A3 109.5
H4A2 C4A H4A3 109.5
Zn C5 C6 107.8(5)
Zn C5 C7 109.9(6)
Zn C5 C8 111.9(6)
C6 C5 C7 107.2(7)
C6 C5 C8 110.2(8)
C7 C5 C8 109.6(9)
C5 C6 H6A 109.5
C5 C6 H6B 109.5
C5 C6 H6C 109.5
H6A C6 H6B 109.5
H6A C6 H6C 109.5
H6B C6 H6C 109.5
C5 C7 H7A 109.5
C5 C7 H7B 109.5
C5 C7 H7C 109.5
H7A C7 H7B 109.5
H7A C7 H7C 109.5
H7B C7 H7C 109.5
C5 C8 H8A 109.5
C5 C8 H8B 109.5
C5 C8 H8C 109.5
H8A C8 H8B 109.5
H8A C8 H8C 109.5
H8B C8 H8C 109.5
Zn C5A C6A 112.5(5)
Zn C5A C7A 107.3(6)
Zn C5A C8A 113.7(6)
C6A C5A C7A 107.6(7)
C6A C5A C8A 106.1(8)
C7A C5A C8A 109.6(8)
C5A C6A H6A1 109.5
C5A C6A H6A2 109.5
C5A C6A H6A3 109.5
H6A1 C6A H6A2 109.5
H6A1 C6A H6A3 109.5
H6A2 C6A H6A3 109.5
C5A C7A H7A1 109.5
C5A C7A H7A2 109.5
C5A C7A H7A3 109.5
H7A1 C7A H7A2 109.5
H7A1 C7A H7A3 109.5
H7A2 C7A H7A3 109.5
C5A C8A H8A1 109.5
C5A C8A H8A2 109.5
C5A C8A H8A3 109.5
H8A1 C8A H8A2 109.5
H8A1 C8A H8A3 109.5
H8A2 C8A H8A3 109.5
Zn C9 C10 130.26(19)
Zn C9 C14 117.2(2)
C10 C9 C14 112.5(3)
O C10 C9 122.3(2)
O C10 C11 112.5(2)
C9 C10 C11 125.1(3)
C10 C11 H11 120.5
C10 C11 C12 119.0(3)
H11 C11 C12 120.5
C11 C12 H12 120.5
C11 C12 C13 119.0(3)
H12 C12 C13 120.5
C12 C13 H13 119.8
C12 C13 C14 120.3(3)
H13 C13 C14 119.8
C9 C14 C13 124.0(3)
C9 C14 H14 118.0
C13 C14 H14 118.0
O C15 H15A 109.5
O C15 H15B 109.5
O C15 H15C 109.5
H15A C15 H15B 109.5
H15A C15 H15C 109.5
H15B C15 H15C 109.5
N1 C16 H16A 109.5
N1 C16 H16B 109.5
N1 C16 H16C 109.5
H16A C16 H16B 109.5
H16A C16 H16C 109.5
H16B C16 H16C 109.5
N1 C17 H17A 109.5
N1 C17 H17B 109.5
N1 C17 H17C 109.5
H17A C17 H17B 109.5
H17A C17 H17C 109.5
H17B C17 H17C 109.5
N1 C18 H18A 109.3
N1 C18 H18B 109.3
N1 C18 C19 111.8(4)
H18A C18 H18B 107.9
H18A C18 C19 109.3
H18B C18 C19 109.3
N2 C19 C18 110.2(4)
N2 C19 H19A 109.6
N2 C19 H19B 109.6
C18 C19 H19A 109.6
C18 C19 H19B 109.6
H19A C19 H19B 108.1
N2 C20 H20A 109.5
N2 C20 H20B 109.5
N2 C20 H20C 109.5
H20A C20 H20B 109.5
H20A C20 H20C 109.5
H20B C20 H20C 109.5
N2 C21 H21A 109.2
N2 C21 H21B 109.2
N2 C21 C22 112.1(5)
H21A C21 H21B 107.9
H21A C21 C22 109.2
H21B C21 C22 109.2
N3 C22 C21 113.3(5)
N3 C22 H22A 108.9
N3 C22 H22B 108.9
C21 C22 H22A 108.9
C21 C22 H22B 108.9
H22A C22 H22B 107.7
N3 C23 H23A 109.5
N3 C23 H23B 109.5
N3 C23 H23C 109.5
H23A C23 H23B 109.5
H23A C23 H23C 109.5
H23B C23 H23C 109.5
N3 C24 H24A 109.5
N3 C24 H24B 109.5
N3 C24 H24C 109.5
H24A C24 H24B 109.5
H24A C24 H24C 109.5
H24B C24 H24C 109.5
N1A C16A H16D 109.5
N1A C16A H16E 109.5
N1A C16A H16F 109.5
H16D C16A H16E 109.5
H16D C16A H16F 109.5
H16E C16A H16F 109.5
N1A C17A H17D 109.5
N1A C17A H17E 109.5
N1A C17A H17F 109.5
H17D C17A H17E 109.5
H17D C17A H17F 109.5
H17E C17A H17F 109.5
N1A C18A H18C 108.9
N1A C18A H18D 108.9
N1A C18A C19A 113.4(8)
H18C C18A H18D 107.7
H18C C18A C19A 108.9
H18D C18A C19A 108.9
N2A C19A C18A 115.2(9)
N2A C19A H19C 108.5
N2A C19A H19D 108.5
C18A C19A H19C 108.5
C18A C19A H19D 108.5
H19C C19A H19D 107.5
N2A C20A H20D 109.5
N2A C20A H20E 109.5
N2A C20A H20F 109.5
H20D C20A H20E 109.5
H20D C20A H20F 109.5
H20E C20A H20F 109.5
N2A C21A H21C 109.9
N2A C21A H21D 109.9
N2A C21A C22A 109.0(8)
H21C C21A H21D 108.3
H21C C21A C22A 109.9
H21D C21A C22A 109.9
N3A C22A C21A 113.6(7)
N3A C22A H22C 108.8
N3A C22A H22D 108.8
C21A C22A H22C 108.8
C21A C22A H22D 108.8
H22C C22A H22D 107.7
N3A C23A H23D 109.5
N3A C23A H23E 109.5
N3A C23A H23F 109.5
H23D C23A H23E 109.5
H23D C23A H23F 109.5
H23E C23A H23F 109.5
N3A C24A H24D 109.5
N3A C24A H24E 109.5
N3A C24A H24F 109.5
H24D C24A H24E 109.5
H24D C24A H24F 109.5
H24E C24A H24F 109.5

loop_
_geom_bond_atom_site_label_1
_geom_bond_atom_site_label_2
_geom_bond_distance
Zn C1 2.044(9)
Zn C1A 2.028(14)
Zn C5 1.975(8)
Zn C5A 2.140(9)
Zn C9 2.050(3)
Li O 1.929(4)
Li N1 2.118(6)
Li N1A 1.993(9)
Li N2 2.129(6)
Li N2A 2.021(10)
Li N3 2.086(7)
Li N3A 2.134(9)
O C10 1.410(3)
O C15 1.424(4)
N1 C16 1.482(3)
N1 C17 1.482(3)
N1 C18 1.469(3)
N1A C16A 1.482(3)
N1A C17A 1.482(3)
N1A C18A 1.469(3)
N2 C19 1.469(3)
N2 C20 1.487(6)
N2 C21 1.469(3)
N2A C19A 1.469(3)
N2A C20A 1.487(6)
N2A C21A 1.469(3)
N3 C22 1.469(3)
N3 C23 1.483(3)
N3 C24 1.483(3)
N3A C22A 1.469(3)
N3A C23A 1.483(3)
N3A C24A 1.483(3)
C1 C2 1.537(12)
C1 C3 1.485(12)
C1 C4 1.541(13)
C2 H2A 0.980
C2 H2B 0.980
C2 H2C 0.980
C3 H3A 0.980
C3 H3B 0.980
C3 H3C 0.980
C4 H4A 0.980
C4 H4B 0.980
C4 H4C 0.980
C1A C2A 1.541(14)
C1A C3A 1.484(16)
C1A C4A 1.537(16)
C2A H2A1 0.980
C2A H2A2 0.980
C2A H2A3 0.980
C3A H3A1 0.980
C3A H3A2 0.980
C3A H3A3 0.980
C4A H4A1 0.980
C4A H4A2 0.980
C4A H4A3 0.980
C5 C6 1.525(11)
C5 C7 1.568(14)
C5 C8 1.497(12)
C6 H6A 0.980
C6 H6B 0.980
C6 H6C 0.980
C7 H7A 0.980
C7 H7B 0.980
C7 H7C 0.980
C8 H8A 0.980
C8 H8B 0.980
C8 H8C 0.980
C5A C6A 1.537(10)
C5A C7A 1.486(12)
C5A C8A 1.535(12)
C6A H6A1 0.980
C6A H6A2 0.980
C6A H6A3 0.980
C7A H7A1 0.980
C7A H7A2 0.980
C7A H7A3 0.980
C8A H8A1 0.980
C8A H8A2 0.980
C8A H8A3 0.980
C9 C10 1.384(4)
C9 C14 1.401(4)
C10 C11 1.388(4)
C11 H11 0.950
C11 C12 1.379(5)
C12 H12 0.950
C12 C13 1.353(6)
C13 H13 0.950
C13 C14 1.388(5)
C14 H14 0.950
C15 H15A 0.980
C15 H15B 0.980
C15 H15C 0.980
C16 H16A 0.980
C16 H16B 0.980
C16 H16C 0.980
C17 H17A 0.980
C17 H17B 0.980
C17 H17C 0.980
C18 H18A 0.990
C18 H18B 0.990
C18 C19 1.483(6)
C19 H19A 0.990
C19 H19B 0.990
C20 H20A 0.980
C20 H20B 0.980
C20 H20C 0.980
C21 H21A 0.990
C21 H21B 0.990
C21 C22 1.482(6)
C22 H22A 0.990
C22 H22B 0.990
C23 H23A 0.980
C23 H23B 0.980
C23 H23C 0.980
C24 H24A 0.980
C24 H24B 0.980
C24 H24C 0.980
C16A H16D 0.980
C16A H16E 0.980
C16A H16F 0.980
C17A H17D 0.980
C17A H17E 0.980
C17A H17F 0.980
C18A H18C 0.990
C18A H18D 0.990
C18A C19A 1.482(6)
C19A H19C 0.990
C19A H19D 0.990
C20A H20D 0.980
C20A H20E 0.980
C20A H20F 0.980
C21A H21C 0.990
C21A H21D 0.990
C21A C22A 1.482(6)
C22A H22C 0.990
C22A H22D 0.990
C23A H23D 0.980
C23A H23E 0.980
C23A H23F 0.980
C24A H24D 0.980
C24A H24E 0.980
C24A H24F 0.980
